data_4076875
loop_
_publ_author_name
'Bradley, Sam'
'Camm, Kenneth D.'
'Furtado, Stephen J.'
'Gott, Andrew L.'
'McGowan, Patrick C.'
'Podesta, Thomas J.'
'Thornton-Pett, Mark'

_publ_section_title
;
 Synthesis and Structure of Amino-Functionalized Cyclopentadienyl Vanadium
 Complexes and Evaluation of Their Butadiene Polymerization Behavior
;
_journal_issue 16
_journal_name_full Organometallics
_journal_page_first 3443
_journal_paper_doi 10.1021/om020170f
_journal_volume 21
_journal_year 2002
_chemical_formula_sum 'C17 H34 Cl2 N P2 V'
_chemical_formula_weight 436.23
_chemical_name_systematic
; 
 ? 
;
_space_group_IT_number 14
_symmetry_space_group_name_Hall '-P 2yab'
_symmetry_space_group_name_H-M 'P 1 21/a 1'
_atom_sites_solution_hydrogens geom
_atom_sites_solution_primary direct
_atom_sites_solution_secondary difmap
_audit_creation_method SHELXL-97
_cell_angle_alpha 90.00
_cell_angle_beta 99.374(3)
_cell_angle_gamma 90.00
_cell_formula_units_Z 4
_cell_length_a 12.7420(4)
_cell_length_b 10.1132(5)
_cell_length_c 17.4682(8)
_cell_measurement_temperature 150(2)
_cell_volume 2220.93(17)
_computing_structure_refinement 'SHELXL-97 (Sheldrick, 1997)'
_computing_structure_solution 'SHELXS-97 (Sheldrick, 1990)'
_diffrn_ambient_temperature 150(2)
_diffrn_measured_fraction_theta_full 0.981
_diffrn_measured_fraction_theta_max 0.981
_diffrn_radiation_monochromator graphite
_diffrn_radiation_source 'fine-focus sealed tube'
_diffrn_radiation_type MoK\a
_diffrn_radiation_wavelength 0.71069
_diffrn_reflns_av_R_equivalents 0.0875
_diffrn_reflns_av_sigmaI/netI 0.0675
_diffrn_reflns_limit_h_max 16
_diffrn_reflns_limit_h_min -16
_diffrn_reflns_limit_k_max 13
_diffrn_reflns_limit_k_min -13
_diffrn_reflns_limit_l_max 22
_diffrn_reflns_limit_l_min -22
_diffrn_reflns_number 16759
_diffrn_reflns_theta_full 27.46
_diffrn_reflns_theta_max 27.46
_diffrn_reflns_theta_min 3.24
_exptl_absorpt_coefficient_mu 0.831
_exptl_absorpt_correction_T_max 0.6143
_exptl_absorpt_correction_T_min 0.5635
_exptl_crystal_density_diffrn 1.305
_exptl_crystal_density_method 'not measured'
_exptl_crystal_F_000 920
_exptl_crystal_size_max 0.78
_exptl_crystal_size_mid 0.78
_exptl_crystal_size_min 0.65
_refine_diff_density_max 0.558
_refine_diff_density_min -0.509
_refine_diff_density_rms 0.077
_refine_ls_extinction_coef 0.0034(15)
_refine_ls_extinction_expression Fc^*^=kFc[1+0.001xFc^2^\l^3^/sin(2\q)]^-1/4^
_refine_ls_extinction_method SHELXL
_refine_ls_goodness_of_fit_ref 1.028
_refine_ls_hydrogen_treatment mixed
_refine_ls_matrix_type full
_refine_ls_number_parameters 209
_refine_ls_number_reflns 4983
_refine_ls_number_restraints 0
_refine_ls_restrained_S_all 1.028
_refine_ls_R_factor_all 0.0534
_refine_ls_R_factor_gt 0.0472
_refine_ls_shift/su_max 0.001
_refine_ls_shift/su_mean 0.000
_refine_ls_structure_factor_coef Fsqd
_refine_ls_weighting_details 'calc w=1/[\s^2^(Fo^2^)+(0.0608P)^2^+1.0672P] where P=(Fo^2^+2Fc^2^)/3'
_refine_ls_weighting_scheme calc
_refine_ls_wR_factor_gt 0.1217
_refine_ls_wR_factor_ref 0.1271
_reflns_number_gt 4341
_reflns_number_total 4983
_reflns_threshold_expression >2sigma(I)
_cod_data_source_file om020170f.cif
_cod_data_source_block tjp7
_cod_database_code 4076875

loop_
_symmetry_equiv_pos_as_xyz
'x, y, z'
'-x+1/2, y+1/2, -z'
'-x, -y, -z'
'x-1/2, -y-1/2, z'

loop_
_atom_site_label
_atom_site_type_symbol
_atom_site_fract_x
_atom_site_fract_y
_atom_site_fract_z
_atom_site_U_iso_or_equiv
_atom_site_adp_type
_atom_site_occupancy
_atom_site_symmetry_multiplicity
_atom_site_calc_flag
_atom_site_refinement_flags
V1 V 0.65362(3) 0.45670(3) 0.288301(19) 0.02855(13) Uani 1 1 d .
Cl2 Cl 0.46734(4) 0.44819(5) 0.29556(3) 0.03580(16) Uani 1 1 d .
Cl3 Cl 0.78812(5) 0.54548(5) 0.38810(3) 0.03807(16) Uani 1 1 d .
P6 P 0.60874(5) 0.70011(5) 0.27932(3) 0.03375(16) Uani 1 1 d .
P5 P 0.65596(5) 0.28680(5) 0.39363(3) 0.03285(16) Uani 1 1 d .
C1 C 0.65957(18) 0.4731(2) 0.15578(12) 0.0332(4) Uani 1 1 d .
H1 H 0.6269 0.5442 0.1253 0.040 Uiso 1 1 calc R
N1 N 0.34943(15) 0.25283(18) -0.01393(10) 0.0347(4) Uani 1 1 d .
C6 C 0.50537(17) 0.29908(19) 0.12731(12) 0.0308(4) Uani 1 1 d .
H6 H 0.4695 0.2572 0.1680 0.037 Uiso 1 1 calc R
C7 C 0.32889(18) 0.3494(2) 0.04445(13) 0.0366(5) Uani 1 1 d .
H7A H 0.2897 0.3059 0.0820 0.044 Uiso 1 1 calc R
H7B H 0.2836 0.4214 0.0187 0.044 Uiso 1 1 calc R
C2 C 0.76474(18) 0.4732(2) 0.19921(13) 0.0370(5) Uani 1 1 d .
H2 H 0.8140 0.5444 0.2028 0.044 Uiso 1 1 calc R
C3 C 0.68897(17) 0.2742(2) 0.21600(12) 0.0335(5) Uani 1 1 d .
H3 H 0.6788 0.1869 0.2335 0.040 Uiso 1 1 calc R
C8 C 0.43207(18) 0.4079(2) 0.08766(13) 0.0363(5) Uani 1 1 d .
H8A H 0.4156 0.4713 0.1272 0.044 Uiso 1 1 calc R
H8B H 0.4690 0.4566 0.0507 0.044 Uiso 1 1 calc R
C9 C 0.41211(19) 0.1433(2) 0.02441(14) 0.0408(5) Uani 1 1 d .
H9A H 0.4241 0.0766 -0.0147 0.049 Uiso 1 1 calc R
H9B H 0.3724 0.1005 0.0619 0.049 Uiso 1 1 calc R
C11 C 0.2491(2) 0.2039(2) -0.05678(14) 0.0436(6) Uani 1 1 d .
H11A H 0.2635 0.1395 -0.0957 0.052 Uiso 1 1 calc R
H11B H 0.2082 0.2779 -0.0827 0.052 Uiso 1 1 calc R
H11C H 0.2082 0.1613 -0.0208 0.052 Uiso 1 1 calc R
C10 C 0.51903(19) 0.1930(2) 0.06687(14) 0.0420(5) Uani 1 1 d .
H10A H 0.5605 0.2302 0.0287 0.050 Uiso 1 1 calc R
H10B H 0.5596 0.1176 0.0931 0.050 Uiso 1 1 calc R
C4 C 0.61234(17) 0.3491(2) 0.16584(11) 0.0304(4) Uani 1 1 d .
C5 C 0.78257(18) 0.3498(2) 0.23570(13) 0.0378(5) Uani 1 1 d .
H5 H 0.8462 0.3222 0.2679 0.045 Uiso 1 1 calc R
C12 C 0.5672(2) 0.1441(2) 0.37614(16) 0.0473(6) Uani 1 1 d .
H12A H 0.5772 0.0871 0.4221 0.057 Uiso 1 1 calc R
H12B H 0.5836 0.0942 0.3315 0.057 Uiso 1 1 calc R
H12C H 0.4932 0.1745 0.3655 0.057 Uiso 1 1 calc R
C13 C 0.7836(2) 0.2088(3) 0.42637(15) 0.0446(6) Uani 1 1 d .
H13A H 0.7765 0.1445 0.4672 0.054 Uiso 1 1 calc R
H13B H 0.8358 0.2764 0.4470 0.054 Uiso 1 1 calc R
H13C H 0.8074 0.1635 0.3827 0.054 Uiso 1 1 calc R
C14 C 0.7172(2) 0.8160(2) 0.27538(17) 0.0469(6) Uani 1 1 d .
H14A H 0.6893 0.9065 0.2720 0.056 Uiso 1 1 calc R
H14B H 0.7501 0.7971 0.2297 0.056 Uiso 1 1 calc R
H14C H 0.7704 0.8068 0.3223 0.056 Uiso 1 1 calc R
C15 C 0.5538(2) 0.7569(3) 0.36306(16) 0.0463(6) Uani 1 1 d .
H15A H 0.5374 0.8514 0.3576 0.056 Uiso 1 1 calc R
H15B H 0.6057 0.7423 0.4102 0.056 Uiso 1 1 calc R
H15C H 0.4885 0.7076 0.3666 0.056 Uiso 1 1 calc R
C16 C 0.6193(2) 0.3531(2) 0.48243(13) 0.0440(5) Uani 1 1 d .
H16A H 0.6218 0.2823 0.5210 0.053 Uiso 1 1 calc R
H16B H 0.5471 0.3894 0.4714 0.053 Uiso 1 1 calc R
H16C H 0.6692 0.4232 0.5027 0.053 Uiso 1 1 calc R
C17 C 0.5095(2) 0.7546(3) 0.19780(15) 0.0467(6) Uani 1 1 d .
H17A H 0.4995 0.8504 0.2010 0.056 Uiso 1 1 calc R
H17B H 0.4419 0.7096 0.1998 0.056 Uiso 1 1 calc R
H17C H 0.5340 0.7330 0.1489 0.056 Uiso 1 1 calc R

loop_
_atom_site_aniso_label
_atom_site_aniso_U_11
_atom_site_aniso_U_22
_atom_site_aniso_U_33
_atom_site_aniso_U_23
_atom_site_aniso_U_13
_atom_site_aniso_U_12
V1 0.0289(2) 0.0244(2) 0.0321(2) -0.00118(12) 0.00416(14) 0.00057(13)
Cl2 0.0306(3) 0.0334(3) 0.0439(3) 0.0003(2) 0.0075(2) -0.00064(19)
Cl3 0.0379(3) 0.0338(3) 0.0402(3) -0.0037(2) -0.0005(2) -0.0037(2)
P6 0.0350(3) 0.0257(3) 0.0409(3) 0.0005(2) 0.0072(2) 0.0018(2)
P5 0.0356(3) 0.0264(3) 0.0368(3) 0.0015(2) 0.0067(2) 0.0018(2)
C1 0.0345(11) 0.0326(11) 0.0325(10) -0.0012(8) 0.0055(8) -0.0019(9)
N1 0.0364(10) 0.0315(9) 0.0350(9) -0.0026(7) 0.0024(7) -0.0040(8)
C6 0.0335(11) 0.0241(9) 0.0342(10) -0.0005(8) 0.0040(8) -0.0003(8)
C7 0.0368(12) 0.0284(10) 0.0427(12) -0.0019(9) 0.0011(9) 0.0007(9)
C2 0.0307(11) 0.0434(12) 0.0385(11) -0.0058(9) 0.0100(8) -0.0060(9)
C3 0.0364(11) 0.0295(10) 0.0343(10) -0.0030(8) 0.0049(8) 0.0075(9)
C8 0.0376(11) 0.0266(10) 0.0416(11) -0.0016(9) -0.0022(9) 0.0017(9)
C9 0.0415(13) 0.0291(11) 0.0496(13) -0.0107(9) 0.0009(10) 0.0036(9)
C11 0.0440(13) 0.0393(12) 0.0442(13) -0.0036(10) -0.0030(10) -0.0067(10)
C10 0.0388(13) 0.0350(12) 0.0494(13) -0.0140(10) -0.0014(10) 0.0041(9)
C4 0.0329(10) 0.0271(10) 0.0317(10) -0.0021(8) 0.0066(8) 0.0026(8)
C5 0.0323(11) 0.0442(12) 0.0365(11) -0.0052(9) 0.0041(8) 0.0081(10)
C12 0.0523(15) 0.0324(12) 0.0584(15) 0.0005(11) 0.0121(11) -0.0065(11)
C13 0.0435(13) 0.0430(13) 0.0473(13) 0.0108(10) 0.0073(10) 0.0091(10)
C14 0.0465(14) 0.0318(11) 0.0639(15) 0.0027(11) 0.0138(11) -0.0048(10)
C15 0.0525(15) 0.0343(12) 0.0555(14) -0.0071(11) 0.0185(11) 0.0018(11)
C16 0.0556(15) 0.0377(12) 0.0412(12) 0.0004(10) 0.0153(10) 0.0031(11)
C17 0.0456(14) 0.0372(12) 0.0554(14) 0.0047(11) 0.0023(11) 0.0125(11)

loop_
_atom_type_symbol
_atom_type_description
_atom_type_scat_dispersion_real
_atom_type_scat_dispersion_imag
_atom_type_scat_source
C C 0.0033 0.0016 'International Tables Vol C Tables 4.2.6.8 and 6.1.1.4'
H H 0.0000 0.0000 'International Tables Vol C Tables 4.2.6.8 and 6.1.1.4'
N N 0.0061 0.0033 'International Tables Vol C Tables 4.2.6.8 and 6.1.1.4'
V V 0.3005 0.5294 'International Tables Vol C Tables 4.2.6.8 and 6.1.1.4'
Cl Cl 0.1484 0.1585 'International Tables Vol C Tables 4.2.6.8 and 6.1.1.4'
P P 0.1023 0.0942 'International Tables Vol C Tables 4.2.6.8 and 6.1.1.4'

loop_
_geom_angle_atom_site_label_1
_geom_angle_atom_site_label_2
_geom_angle_atom_site_label_3
_geom_angle
C2 V1 C5 35.87(8)
C2 V1 C3 59.25(8)
C5 V1 C3 35.71(8)
C2 V1 C1 36.08(8)
C5 V1 C1 59.49(8)
C3 V1 C1 58.44(8)
C2 V1 C4 59.33(8)
C5 V1 C4 59.33(7)
C3 V1 C4 35.12(7)
C1 V1 C4 34.89(7)
C2 V1 Cl2 140.39(6)
C5 V1 Cl2 142.01(6)
C3 V1 Cl2 106.35(6)
C1 V1 Cl2 104.31(6)
C4 V1 Cl2 87.45(5)
C2 V1 Cl3 91.08(6)
C5 V1 Cl3 89.65(6)
C3 V1 Cl3 120.76(6)
C1 V1 Cl3 123.83(6)
C4 V1 Cl3 147.89(5)
Cl2 V1 Cl3 124.63(2)
C2 V1 P5 128.06(6)
C5 V1 P5 92.72(6)
C3 V1 P5 82.79(6)
C1 V1 P5 140.88(6)
C4 V1 P5 108.64(5)
Cl2 V1 P5 80.26(2)
Cl3 V1 P5 78.63(2)
C2 V1 P6 92.62(6)
C5 V1 P6 127.38(7)
C3 V1 P6 143.41(6)
C1 V1 P6 84.99(6)
C4 V1 P6 112.02(5)
Cl2 V1 P6 79.77(2)
Cl3 V1 P6 78.99(2)
P5 V1 P6 133.39(2)
C15 P6 C14 102.80(12)
C15 P6 C17 102.92(13)
C14 P6 C17 102.08(13)
C15 P6 V1 111.80(9)
C14 P6 V1 117.65(9)
C17 P6 V1 117.56(9)
C13 P5 C16 103.47(12)
C13 P5 C12 102.00(13)
C16 P5 C12 101.27(12)
C13 P5 V1 115.53(8)
C16 P5 V1 113.46(8)
C12 P5 V1 118.94(9)
C4 C1 C2 108.43(19)
C4 C1 V1 74.37(12)
C2 C1 V1 69.67(12)
C11 N1 C9 110.22(18)
C11 N1 C7 110.01(19)
C9 N1 C7 109.39(17)
C4 C6 C8 113.66(17)
C4 C6 C10 110.27(17)
C8 C6 C10 108.66(17)
N1 C7 C8 111.43(18)
C5 C2 C1 108.0(2)
C5 C2 V1 72.33(13)
C1 C2 V1 74.25(12)
C5 C3 C4 109.3(2)
C5 C3 V1 70.57(12)
C4 C3 V1 74.72(12)
C7 C8 C6 110.99(17)
N1 C9 C10 110.58(19)
C9 C10 C6 111.83(19)
C1 C4 C3 106.63(19)
C1 C4 C6 127.93(18)
C3 C4 C6 125.30(18)
C1 C4 V1 70.74(12)
C3 C4 V1 70.16(11)
C6 C4 V1 127.33(14)
C2 C5 C3 107.68(19)
C2 C5 V1 71.80(13)
C3 C5 V1 73.72(12)

loop_
_geom_bond_atom_site_label_1
_geom_bond_atom_site_label_2
_geom_bond_distance
V1 C2 2.274(2)
V1 C5 2.281(2)
V1 C3 2.322(2)
V1 C1 2.334(2)
V1 C4 2.381(2)
V1 Cl2 2.3990(6)
V1 Cl3 2.4103(6)
V1 P5 2.5141(6)
V1 P6 2.5263(6)
P6 C15 1.815(3)
P6 C14 1.822(2)
P6 C17 1.828(2)
P5 C13 1.814(2)
P5 C16 1.819(2)
P5 C12 1.828(3)
C1 C4 1.414(3)
C1 C2 1.428(3)
N1 C11 1.459(3)
N1 C9 1.462(3)
N1 C7 1.466(3)
C6 C4 1.506(3)
C6 C8 1.533(3)
C6 C10 1.535(3)
C7 C8 1.525(3)
C2 C5 1.403(3)
C3 C5 1.412(3)
C3 C4 1.420(3)
C9 C10 1.526(3)
